data_4325183
loop_
_publ_author_name
'Juan Diwu'
'Shuao Wang'
'Justin J. Good'
'Victoria H. DiStefano'
'Thomas E. Albrecht-Schmitt'

_publ_section_title
;
 Deviation Between the Chemistry of Ce(IV) and Pu(IV) and Routes to
 Ordered and Disordered Heterobimetallic 4f/5f and 5f/5f Phosphonates
;
_journal_name_full 'Inorganic Chemistry'
_journal_page_first 4842
_journal_page_last 4850
_journal_paper_doi 10.1021/ic200006m
_journal_volume 50
_journal_year 2011
_chemical_formula_moiety (UO2)0.9(PuO2)0.1[C6H4(PO3H)2](H2O).H2O
_chemical_formula_sum 'C6 H6 O10 P2 Pu0.1 U0.9'
_chemical_formula_weight 538.48
_chemical_name_common 'Uranium Plutonium 1,2-Phenyldiphosphonate'
_chemical_name_systematic
; 
 ? 
;
_space_group_IT_number 14
_symmetry_cell_setting monoclinic
_symmetry_space_group_name_Hall '-P 2yn'
_symmetry_space_group_name_H-M 'P 1 21/n 1'
_atom_sites_solution_hydrogens geom
_atom_sites_solution_primary direct
_atom_sites_solution_secondary difmap
_audit_creation_method SHELXL-97
_cell_angle_alpha 90.00
_cell_angle_beta 92.002(2)
_cell_angle_gamma 90.00
_cell_formula_units_Z 4
_cell_length_a 9.1677(18)
_cell_length_b 7.2104(15)
_cell_length_c 19.298(4)
_cell_measurement_reflns_used 2884
_cell_measurement_temperature 100(2)
_cell_measurement_theta_max 28.80
_cell_measurement_theta_min 2.11
_cell_volume 1274.9(5)
_computing_cell_refinement 'SMART SAINT'
_computing_data_collection SMART
_computing_data_reduction SAINT
_computing_molecular_graphics 'SHELXP-97 (Sheldrick, 1997)'
_computing_publication_material 'SHELCIF-97 (Sheldrick, 2000)'
_computing_structure_refinement 'SHELXL-97 (Sheldrick, 1997)'
_computing_structure_solution 'SHELXS-97 (Sheldrick, 1990)'
_diffrn_ambient_temperature 100(2)
_diffrn_detector_area_resol_mean 0
_diffrn_measured_fraction_theta_full 0.944
_diffrn_measured_fraction_theta_max 0.944
_diffrn_measurement_device_type 'Bruker APEXII'
_diffrn_measurement_method '0.3 wide w/ exposures'
_diffrn_radiation_monochromator 'Quazar optics'
_diffrn_radiation_source 'Imus microdocused'
_diffrn_radiation_type MoK\a
_diffrn_radiation_wavelength 0.71073
_diffrn_reflns_av_R_equivalents 0.0222
_diffrn_reflns_av_sigmaI/netI 0.0170
_diffrn_reflns_limit_h_max 12
_diffrn_reflns_limit_h_min -12
_diffrn_reflns_limit_k_max 9
_diffrn_reflns_limit_k_min -9
_diffrn_reflns_limit_l_max 25
_diffrn_reflns_limit_l_min -26
_diffrn_reflns_number 14859
_diffrn_reflns_theta_full 28.80
_diffrn_reflns_theta_max 28.80
_diffrn_reflns_theta_min 2.11
_exptl_absorpt_coefficient_mu 12.270
_exptl_absorpt_correction_T_max 0.516
_exptl_absorpt_correction_T_min 0.414
_exptl_absorpt_correction_type numerical
_exptl_absorpt_process_details SHELXPREP
_exptl_crystal_colour yellow
_exptl_crystal_density_diffrn 2.806
_exptl_crystal_density_meas ?
_exptl_crystal_description block
_exptl_crystal_F_000 977
_exptl_crystal_size_max 0.075
_exptl_crystal_size_mid 0.068
_exptl_crystal_size_min 0.054
_refine_diff_density_max 0.863
_refine_diff_density_min -0.647
_refine_diff_density_rms 0.113
_refine_ls_extinction_method none
_refine_ls_goodness_of_fit_ref 0.954
_refine_ls_hydrogen_treatment mixed
_refine_ls_matrix_type full
_refine_ls_number_parameters 178
_refine_ls_number_reflns 3143
_refine_ls_number_restraints 0
_refine_ls_restrained_S_all 0.954
_refine_ls_R_factor_all 0.0162
_refine_ls_R_factor_gt 0.0138
_refine_ls_shift/su_max 0.001
_refine_ls_shift/su_mean 0.000
_refine_ls_structure_factor_coef Fsqd
_refine_ls_weighting_details 'calc w=1/[\s^2^(Fo^2^)+(0.0100P)^2^+4.7944P] where P=(Fo^2^+2Fc^2^)/3'
_refine_ls_weighting_scheme calc
_refine_ls_wR_factor_gt 0.0315
_refine_ls_wR_factor_ref 0.0324
_reflns_number_gt 2884
_reflns_number_total 3143
_reflns_threshold_expression >2sigma(I)
_cod_data_source_file ic200006m_si_002_4.cif
_cod_data_source_block UPuPhP2
_cod_depositor_comments
;
The following automatic conversions were performed:

'_exptl_crystal_density_meas' value 'n/a' was changed to '?' - the
value is perceived as not measured.

Automatic conversion script
Id: cif_fix_values 3008 2015-01-20 13:52:24Z robertas 
;
_cod_original_cell_volume 1274.9(4)
_cod_original_formula_sum 'C6 H6 O10 P2 Pu0.10 U0.90'
_cod_database_code 4325183

loop_
_symmetry_equiv_pos_as_xyz
'x, y, z'
'-x+1/2, y+1/2, -z+1/2'
'-x, -y, -z'
'x-1/2, -y-1/2, z-1/2'

loop_
_atom_site_label
_atom_site_type_symbol
_atom_site_fract_x
_atom_site_fract_y
_atom_site_fract_z
_atom_site_U_iso_or_equiv
_atom_site_adp_type
_atom_site_occupancy
_atom_site_symmetry_multiplicity
_atom_site_calc_flag
_atom_site_refinement_flags
U1 U 0.235172(10) 0.877107(14) 0.100958(5) 0.00673(3) Uani 0.90 1 d P
Pu1 Pu 0.235172(10) 0.877107(14) 0.100958(5) 0.00673(3) Uani 0.10 1 d P
P2 P 0.09905(7) 1.18980(10) 0.23389(3) 0.00773(13) Uani 1 1 d .
P1 P 0.08782(7) 0.80724(10) -0.07499(3) 0.00770(13) Uani 1 1 d .
O3 O 0.1932(2) 0.8758(3) -0.01946(9) 0.0112(4) Uani 1 1 d .
O4 O 0.0609(2) 1.1061(3) 0.07789(10) 0.0117(4) Uani 1 1 d .
O6 O 0.3656(2) 0.7268(3) 0.19056(10) 0.0111(4) Uani 1 1 d .
O2 O 0.0989(2) 0.7032(3) 0.10677(10) 0.0130(4) Uani 1 1 d .
O1 O 0.3707(2) 1.0480(3) 0.09051(10) 0.0137(4) Uani 1 1 d .
O9 O 0.4071(3) 0.6558(4) 0.05141(11) 0.0245(5) Uani 1 1 d .
O7 O 0.1713(2) 1.0130(3) 0.20932(9) 0.0104(4) Uani 1 1 d .
O8 O 0.1481(2) 1.3608(3) 0.18913(10) 0.0117(4) Uani 1 1 d .
O5 O 0.0698(2) 0.5909(3) -0.06166(10) 0.0118(4) Uani 1 1 d .
O1W O 0.3012(3) 0.3491(4) -0.01613(16) 0.0332(7) Uani 1 1 d .
C2 C -0.0966(3) 1.1775(4) 0.22187(14) 0.0089(5) Uani 1 1 d .
C1 C 0.1729(3) 0.8261(4) -0.15720(13) 0.0085(5) Uani 1 1 d .
C3 C -0.1758(3) 1.1751(4) 0.28239(14) 0.0117(5) Uani 1 1 d .
H3A H -0.1253 1.1751 0.3262 0.014 Uiso 1 1 calc R
C6 C 0.3251(3) 0.8306(4) -0.15492(14) 0.0122(5) Uani 1 1 d .
H6A H 0.3766 0.8337 -0.1114 0.015 Uiso 1 1 calc R
C5 C 0.4025(3) 0.8304(4) -0.21580(15) 0.0143(6) Uani 1 1 d .
H5A H 0.5062 0.8325 -0.2138 0.017 Uiso 1 1 calc R
C4 C -0.3271(3) 1.1727(4) 0.27942(14) 0.0138(6) Uani 1 1 d .
H4A H -0.3794 1.1733 0.3211 0.017 Uiso 1 1 calc R
H1 H 0.226(4) 0.405(5) -0.0333(19) 0.017 Uiso 1 1 d .
H2 H 0.282(4) 0.282(6) 0.002(2) 0.017 Uiso 1 1 d .

loop_
_atom_site_aniso_label
_atom_site_aniso_U_11
_atom_site_aniso_U_22
_atom_site_aniso_U_33
_atom_site_aniso_U_23
_atom_site_aniso_U_13
_atom_site_aniso_U_12
U1 0.00617(5) 0.00964(5) 0.00429(5) 0.00025(3) -0.00110(3) -0.00001(4)
Pu1 0.00617(5) 0.00964(5) 0.00429(5) 0.00025(3) -0.00110(3) -0.00001(4)
P2 0.0081(3) 0.0101(3) 0.0049(3) -0.0002(2) -0.0016(2) -0.0002(2)
P1 0.0079(3) 0.0097(3) 0.0054(3) -0.0001(2) -0.0016(2) 0.0006(2)
O3 0.0113(9) 0.0160(10) 0.0062(8) -0.0014(7) -0.0016(7) -0.0010(8)
O4 0.0112(9) 0.0155(10) 0.0083(9) -0.0021(7) -0.0025(7) 0.0042(8)
O6 0.0111(9) 0.0148(10) 0.0072(9) 0.0009(7) -0.0016(7) 0.0030(8)
O2 0.0134(10) 0.0136(10) 0.0120(9) 0.0022(8) -0.0006(7) -0.0030(8)
O1 0.0113(9) 0.0189(10) 0.0108(9) 0.0014(8) -0.0019(7) -0.0050(8)
O9 0.0242(12) 0.0376(14) 0.0116(10) -0.0054(9) -0.0003(9) 0.0179(10)
O7 0.0108(9) 0.0139(10) 0.0063(9) 0.0001(7) -0.0015(7) 0.0038(8)
O8 0.0149(9) 0.0126(10) 0.0076(9) 0.0025(7) -0.0012(7) -0.0043(8)
O5 0.0132(9) 0.0106(10) 0.0117(9) 0.0022(7) 0.0014(7) -0.0006(7)
O1W 0.0317(15) 0.0261(15) 0.0421(17) 0.0195(12) 0.0038(12) 0.0096(12)
C2 0.0083(12) 0.0073(12) 0.0109(12) -0.0006(9) -0.0016(10) -0.0015(9)
C1 0.0098(12) 0.0077(12) 0.0079(12) -0.0017(9) -0.0005(9) -0.0014(9)
C3 0.0131(13) 0.0131(13) 0.0087(12) 0.0006(10) -0.0007(10) -0.0023(10)
C6 0.0129(13) 0.0133(13) 0.0102(12) 0.0008(10) -0.0022(10) -0.0027(10)
C5 0.0096(13) 0.0178(14) 0.0154(13) 0.0009(11) 0.0002(10) -0.0021(11)
C4 0.0136(13) 0.0185(14) 0.0096(12) 0.0007(11) 0.0028(10) -0.0005(11)

loop_
_atom_type_symbol
_atom_type_description
_atom_type_scat_dispersion_real
_atom_type_scat_dispersion_imag
_atom_type_scat_source
C C 0.0033 0.0016 'International Tables Vol C Tables 4.2.6.8 and 6.1.1.4'
O O 0.0106 0.0060 'International Tables Vol C Tables 4.2.6.8 and 6.1.1.4'
P P 0.1023 0.0942 'International Tables Vol C Tables 4.2.6.8 and 6.1.1.4'
Pu Pu -9.4100 4.3056 'International Tables Vol C Tables 4.2.6.8 and 6.1.1.4'
H H 0.0000 0.0000 'International Tables Vol C Tables 4.2.6.8 and 6.1.1.4'
U U -9.6767 9.6646 'International Tables Vol C Tables 4.2.6.8 and 6.1.1.4'

loop_
_geom_angle_atom_site_label_1
_geom_angle_atom_site_label_2
_geom_angle_atom_site_label_3
_geom_angle
_geom_angle_site_symmetry_1
_geom_angle_site_symmetry_3
O1 U1 O2 177.04(9) . .
O1 U1 O4 87.95(9) . .
O2 U1 O4 91.91(8) . .
O1 U1 O6 93.68(8) . .
O2 U1 O6 88.21(8) . .
O4 U1 O6 143.20(7) . .
O1 U1 O3 88.93(8) . .
O2 U1 O3 88.18(8) . .
O4 U1 O3 74.06(7) . .
O6 U1 O3 142.67(7) . .
O1 U1 O7 90.49(8) . .
O2 U1 O7 92.28(8) . .
O4 U1 O7 71.98(6) . .
O6 U1 O7 71.24(7) . .
O3 U1 O7 146.04(7) . .
O1 U1 O9 86.86(9) . .
O2 U1 O9 91.62(9) . .
O4 U1 O9 146.10(7) . .
O6 U1 O9 70.62(7) . .
O3 U1 O9 72.37(7) . .
O7 U1 O9 141.50(7) . .
O6 P2 O7 111.66(11) 2 .
O6 P2 O8 109.58(11) 2 .
O7 P2 O8 110.38(11) . .
O6 P2 C2 108.22(12) 2 .
O7 P2 C2 111.18(12) . .
O8 P2 C2 105.62(12) . .
O4 P1 O3 116.81(11) 3_575 .
O4 P1 O5 108.39(11) 3_575 .
O3 P1 O5 105.98(11) . .
O4 P1 C1 110.96(12) 3_575 .
O3 P1 C1 108.47(12) . .
O5 P1 C1 105.54(12) . .
P1 O3 U1 142.09(12) . .
P1 O4 U1 156.83(13) 3_575 .
P2 O6 U1 152.44(12) 2_545 .
P2 O7 U1 137.42(11) . .
C3 C2 C1 118.9(2) . 3_575
C3 C2 P2 115.9(2) . .
C1 C2 P2 125.2(2) 3_575 .
C6 C1 C2 119.6(2) . 3_575
C6 C1 P1 116.0(2) . .
C2 C1 P1 124.2(2) 3_575 .
C4 C3 C2 120.9(3) . .
C5 C6 C1 120.8(3) . .
C4 C5 C6 119.6(3) 3_575 .
C3 C4 C5 120.2(3) . 3_575

loop_
_geom_bond_atom_site_label_1
_geom_bond_atom_site_label_2
_geom_bond_distance
_geom_bond_site_symmetry_2
U1 O1 1.766(2) .
U1 O2 1.776(2) .
U1 O4 2.3295(19) .
U1 O6 2.3344(19) .
U1 O3 2.3421(19) .
U1 O7 2.4004(19) .
U1 O9 2.460(2) .
P2 O6 1.5063(19) 2
P2 O7 1.520(2) .
P2 O8 1.580(2) .
P2 C2 1.803(3) .
P1 O4 1.499(2) 3_575
P1 O3 1.5012(19) .
P1 O5 1.590(2) .
P1 C1 1.797(3) .
O4 P1 1.499(2) 3_575
O6 P2 1.5063(19) 2_545
C2 C3 1.397(4) .
C2 C1 1.409(4) 3_575
C1 C6 1.395(4) .
C1 C2 1.409(4) 3_575
C3 C4 1.387(4) .
C6 C5 1.394(4) .
C5 C4 1.388(4) 3_575
C4 C5 1.388(4) 3_575
